data_7714284
loop_
_publ_author_name
'Chen, Zeng'
'xu, qingdou'
'Liu, Xiao-Lin'
'Hu, Shengmin'
'Wu, Xintao'
'Sheng, Tianlu'

_publ_section_title
;
 Different delocalized range in mixed valence cyanidometal-bridged
 Fe-Ru-Fe complexes controlled by terminal ligand substitution
 modification
;
_journal_name_full 'Dalton Transactions'
_journal_paper_doi 10.1039/D3DT02208K
_journal_year 2023
_chemical_formula_moiety 'C88 H86 Fe2 N6 O4 P4 Ru, 3(B F4), 4(C2 H3 N)'
_chemical_formula_sum 'C96 H98 B3 F12 Fe2 N10 O4 P4 Ru'
_chemical_formula_weight 2052.92
_space_group_crystal_system monoclinic
_space_group_IT_number 14
_space_group_name_Hall '-P 2yn'
_space_group_name_H-M_alt 'P 1 21/n 1'
_atom_sites_solution_hydrogens geom
_atom_sites_solution_primary dual
_audit_creation_date 2023-05-05
_audit_creation_method
;
Olex2 1.2
(compiled 2018.05.29 svn.r3508 for OlexSys, GUI svn.r5506)
;
_audit_update_record
;
2023-06-29 deposited with the CCDC.	2023-10-19 downloaded from the CCDC.
;
_cell_angle_alpha 90
_cell_angle_beta 108.3240(10)
_cell_angle_gamma 90
_cell_formula_units_Z 4
_cell_length_a 15.4029(2)
_cell_length_b 36.5766(4)
_cell_length_c 17.9000(2)
_cell_measurement_reflns_used 36824
_cell_measurement_temperature 99.98(13)
_cell_measurement_theta_max 59.9250
_cell_measurement_theta_min 2.4840
_cell_volume 9573.3(2)
_computing_cell_refinement 'CrysAlisPro 1.171.41.93a (Rigaku OD, 2020)'
_computing_data_collection 'CrysAlisPro 1.171.41.93a (Rigaku OD, 2020)'
_computing_data_reduction 'CrysAlisPro 1.171.41.93a (Rigaku OD, 2020)'
_computing_molecular_graphics 'Olex2 (Dolomanov et al., 2009)'
_computing_publication_material 'Olex2 (Dolomanov et al., 2009)'
_computing_structure_refinement 'ShelXL (Sheldrick, 2015)'
_computing_structure_solution 'ShelXT (Sheldrick, 2015)'
_diffrn_ambient_environment N~2~
_diffrn_ambient_temperature 99.98(13)
_diffrn_detector 'Hybrid Pixel Array Detector'
_diffrn_detector_area_resol_mean 10.0000
_diffrn_detector_type HyPix
_diffrn_measured_fraction_theta_full 0.999
_diffrn_measured_fraction_theta_max 0.976
_diffrn_measurement_details
;
List of Runs (angles in degrees, time in seconds):

  # Type    Start    End  Width  t~exp~   \w     \q     \k     \f   Frames
#--------------------------------------------------------------------------
  1  \w     71.00 105.00   0.50    0.08    --   76.11-125.00 -30.00   68
  2  \w     37.00  63.00   0.50    0.08    --   76.11 -92.00 -95.00   52
  3  \w     -1.00  70.00   0.50    0.08    --   76.11 -38.00 -90.00  142
  4  \w     85.00 149.00   0.50    0.08    --   76.11  92.00  17.00  128
  5  \w     -6.00  21.00   0.50    0.05    --   -0.94  92.00  17.00   54
  6  \w    -33.00  -7.00   0.50    0.05    --   -0.94  92.00  17.00   52
  7  \w    -71.00  -2.00   0.50    0.08    --  -77.99  38.00-180.00  138
  8  \w   -104.00 -27.00   0.50    0.08    --  -77.99  92.00  17.00  154
  9  \w    -22.00  70.00   0.50    0.05    --   -0.94  57.00 120.00  184
 10  \w      7.00  32.00   0.50    0.05    --   -0.94 -99.00-180.00   50
 11  \w    -17.00  13.00   0.50    0.05    --   -0.94 -92.00 -95.00   60
 12  \w   -155.00 -61.00   0.50    0.08    --  -77.99 -38.00 -60.00  188
 13  \w   -152.00 -88.00   0.50    0.08    --  -77.99 -99.00-120.00  128
 14  \w   -124.00 -79.00   0.50    0.08    --  -77.99-125.00-120.00   90
 15  \w   -118.00 -84.00   0.50    0.08    --  -77.99 -92.00 -95.00   68
 16  \w   -139.00-114.00   0.50    0.08    --  -77.99 -99.00  30.00   50
 17  \w   -138.00-105.00   0.50    0.08    --  -77.99 -99.00  60.00   66
 18  \w   -148.00-103.00   0.50    0.08    --  -77.99-125.00 150.00   90
;
_diffrn_measurement_device 'four-circle diffractometer'
_diffrn_measurement_device_type 'ROD, Synergy Custom system, HyPix'
_diffrn_measurement_method '\w scans'
_diffrn_orient_matrix_type 'CrysAlisPro convention (1999,Acta A55,543-557)'
_diffrn_orient_matrix_UB_11 -0.0635209000
_diffrn_orient_matrix_UB_12 0.0261368000
_diffrn_orient_matrix_UB_13 -0.0247187000
_diffrn_orient_matrix_UB_21 -0.0462269000
_diffrn_orient_matrix_UB_22 -0.0212433000
_diffrn_orient_matrix_UB_23 -0.0602294000
_diffrn_orient_matrix_UB_31 -0.0471338000
_diffrn_orient_matrix_UB_32 -0.0143735000
_diffrn_orient_matrix_UB_33 0.0443326000
_diffrn_radiation_monochromator mirror
_diffrn_radiation_probe x-ray
_diffrn_radiation_type GaK\a
_diffrn_radiation_wavelength 1.3405
_diffrn_reflns_av_R_equivalents 0.0762
_diffrn_reflns_av_unetI/netI 0.0608
_diffrn_reflns_Laue_measured_fraction_full 0.999
_diffrn_reflns_Laue_measured_fraction_max 0.976
_diffrn_reflns_limit_h_max 18
_diffrn_reflns_limit_h_min -19
_diffrn_reflns_limit_k_max 40
_diffrn_reflns_limit_k_min -47
_diffrn_reflns_limit_l_max 23
_diffrn_reflns_limit_l_min -21
_diffrn_reflns_number 73200
_diffrn_reflns_point_group_measured_fraction_full 0.999
_diffrn_reflns_point_group_measured_fraction_max 0.976
_diffrn_reflns_theta_full 53.543
_diffrn_reflns_theta_max 60.160
_diffrn_reflns_theta_min 2.100
_diffrn_source 'micro-focus metaljet'
_exptl_absorpt_coefficient_mu 3.293
_exptl_absorpt_correction_T_max 1.00000
_exptl_absorpt_correction_T_min 0.18013
_exptl_absorpt_correction_type multi-scan
_exptl_absorpt_process_details
;
CrysAlisPro 1.171.41.93a (Rigaku Oxford Diffraction, 2020)
Empirical absorption correction using spherical harmonics,
implemented in SCALE3 ABSPACK scaling algorithm.
;
_exptl_crystal_colour 'dark brown'
_exptl_crystal_colour_modifier dark
_exptl_crystal_colour_primary brown
_exptl_crystal_density_diffrn 1.424
_exptl_crystal_description prism
_exptl_crystal_F_000 4220
_exptl_crystal_size_max 0.084
_exptl_crystal_size_mid 0.037
_exptl_crystal_size_min 0.019
_refine_diff_density_max 1.242
_refine_diff_density_min -1.501
_refine_diff_density_rms 0.123
_refine_ls_extinction_method none
_refine_ls_goodness_of_fit_ref 1.027
_refine_ls_hydrogen_treatment constr
_refine_ls_matrix_type full
_refine_ls_number_parameters 1197
_refine_ls_number_reflns 21201
_refine_ls_number_restraints 0
_refine_ls_restrained_S_all 1.027
_refine_ls_R_factor_all 0.0754
_refine_ls_R_factor_gt 0.0642
_refine_ls_shift/su_max 0.003
_refine_ls_shift/su_mean 0.000
_refine_ls_structure_factor_coef Fsqd
_refine_ls_weighting_details 'w=1/[\s^2^(Fo^2^)+(0.1067P)^2^+12.7092P] where P=(Fo^2^+2Fc^2^)/3'
_refine_ls_weighting_scheme calc
_refine_ls_wR_factor_gt 0.1662
_refine_ls_wR_factor_ref 0.1731
_reflns_Friedel_coverage 0.000
_reflns_number_gt 17663
_reflns_number_total 21201
_reflns_threshold_expression 'I > 2\s(I)'
_cod_data_source_file d3dt02208k2.cif
_cod_data_source_block tr133b0622_auto
_cod_database_code 7714284
_shelx_shelxl_version_number 2017/1
_chemical_oxdiff_formula ' Ru C H N O P F B Fe'
_chemical_oxdiff_usercomment ' Ru C H N O P F B Fe'
_shelx_space_group_comment
;
The symmetry employed for this shelxl refinement is uniquely defined
by the following loop, which should always be used as a source of
symmetry information in preference to the above space-group names.
They are only intended as comments.
;
_shelx_estimated_absorpt_t_max 0.940
_shelx_estimated_absorpt_t_min 0.769
_diffrn_oxdiff_digest_frames
;
01cb96d9b270a64a8e478b788b463ad3da01762e17c
;
_reflns_odcompleteness_completeness 99.88
_reflns_odcompleteness_iscentric 1
_reflns_odcompleteness_theta 56.82
_olex2_refinement_description
;
1. Fixed Uiso
 At 1.2 times of:
  All C(H) groups, All C(H,H) groups
 At 1.5 times of:
  All C(H,H,H) groups
2.a Secondary CH2 refined with riding coordinates:
 C9(H9A,H9B), C40(H40A,H40B), C8(H8A,H8B), C39(H39A,H39B)
2.b Aromatic/amide H refined with riding coordinates:
 C34(H34), C33(H33), C15(H15), C52(H52), C29(H29), C77(H77), C72(H72),
 C42(H42), C35(H35), C74(H74), C65(H65), C36(H36), C86(H86), C71(H71), C75(H75),
  C84(H84), C48(H48), C23(H23), C24(H24), C5(H5), C87(H87), C69(H69), C37(H37),
 C46(H46), C83(H83), C43(H43), C27(H27), C11(H11), C68(H68), C44(H44), C78(H78),
  C17(H17), C45(H45), C6(H6), C49(H49), C66(H66), C81(H81), C60(H60), C30(H30),
 C80(H80), C54(H54), C38(H38), C51(H51), C3(H3), C25(H25), C21(H21), C61(H61),
 C7(H7), C50(H50), C4(H4), C14(H14), C26(H26), C63(H63), C20(H20), C64(H64),
 C55(H55), C19(H19), C31(H31), C62(H62), C58(H58), C32(H32), C18(H18), C12(H12),
  C13(H13), C56(H56), C57(H57)
2.c Idealised Me refined as rotating group:
 C76(H76A,H76B,H76C), C88(H88A,H88B,H88C), C82(H82A,H82B,H82C), C70(H70A,H70B,
 H70C), C90(H90A,H90B,H90C), C96(H96A,H96B,H96C), C92(H92A,H92B,H92C), C94(H94A,
 H94B,H94C)
;
_olex2_submission_special_instructions 'No special instructions were received'
_oxdiff_exptl_absorpt_empirical_details
;
Empirical correction (ABSPACK) includes:
- Absorption correction using spherical harmonics
- Frame scaling
;
_oxdiff_exptl_absorpt_empirical_full_max 2.219
_oxdiff_exptl_absorpt_empirical_full_min 0.501

loop_
_space_group_symop_operation_xyz
'x, y, z'
'-x+1/2, y+1/2, -z+1/2'
'-x, -y, -z'
'x-1/2, -y-1/2, z-1/2'

loop_
_atom_site_label
_atom_site_type_symbol
_atom_site_fract_x
_atom_site_fract_y
_atom_site_fract_z
_atom_site_U_iso_or_equiv
_atom_site_adp_type
_atom_site_occupancy
_atom_site_site_symmetry_order
_atom_site_calc_flag
_atom_site_refinement_flags_posn
_atom_site_refinement_flags_adp
_atom_site_refinement_flags_occupancy
_atom_site_disorder_assembly
_atom_site_disorder_group
Ru1 Ru 0.22845(2) 0.65832(2) 0.30721(2) 0.01543(8) Uani 1 1 d . . . . .
Fe1 Fe 0.35740(3) 0.69093(2) 0.59096(3) 0.01442(11) Uani 1 1 d . . . . .
Fe2 Fe 0.06295(3) 0.64038(2) 0.02092(3) 0.01399(11) Uani 1 1 d . . . . .
P1 P 0.39130(6) 0.63349(2) 0.62161(5) 0.01494(17) Uani 1 1 d . . . . .
P3 P 0.18570(6) 0.61594(2) 0.00293(5) 0.01602(17) Uani 1 1 d . . . . .
P4 P 0.02066(6) 0.58367(2) 0.02804(5) 0.01726(18) Uani 1 1 d . . . . .
P2 P 0.23039(6) 0.68016(2) 0.61907(5) 0.01612(17) Uani 1 1 d . . . . .
F008 F -0.19097(16) 0.67034(7) 0.10551(15) 0.0356(6) Uani 1 1 d . . . . .
F009 F 0.59360(19) 0.72951(7) 0.44551(15) 0.0421(6) Uani 1 1 d . . . . .
F00A F 0.7279(2) 0.74028(8) 0.54054(15) 0.0517(8) Uani 1 1 d . . . . .
O2 O -0.16232(18) 0.66675(8) 0.33449(16) 0.0276(6) Uani 1 1 d . . . . .
N1 N 0.2819(2) 0.66722(8) 0.42236(16) 0.0177(6) Uani 1 1 d . . . . .
N2 N 0.1699(2) 0.64979(8) 0.19218(17) 0.0182(6) Uani 1 1 d . . . . .
O1 O 0.1814(2) 0.49414(8) 0.37168(17) 0.0364(7) Uani 1 1 d . . . . .
O3 O 0.2522(2) 0.82721(8) 0.27263(17) 0.0353(7) Uani 1 1 d . . . . .
N3 N 0.22176(19) 0.60261(8) 0.32694(16) 0.0179(6) Uani 1 1 d . . . . .
N6 N 0.3571(2) 0.65165(8) 0.29505(16) 0.0196(6) Uani 1 1 d . . . . .
O4 O 0.61578(19) 0.63689(8) 0.27584(19) 0.0355(7) Uani 1 1 d . . . . .
N5 N 0.2327(2) 0.71467(8) 0.28980(16) 0.0185(6) Uani 1 1 d . . . . .
F00K F 0.6450(2) 0.69082(9) 0.54757(19) 0.0599(9) Uani 1 1 d . . . . .
F00L F 0.3048(2) 0.48304(9) 0.73793(18) 0.0584(8) Uani 1 1 d . . . . .
N4 N 0.0994(2) 0.66330(8) 0.31825(17) 0.0204(6) Uani 1 1 d . . . . .
F00N F -0.3022(3) 0.68529(8) -0.00633(17) 0.0640(10) Uani 1 1 d . . . . .
F00O F 0.7151(2) 0.69424(11) 0.45462(19) 0.0716(11) Uani 1 1 d . . . . .
C1 C 0.3082(2) 0.67581(9) 0.4881(2) 0.0170(7) Uani 1 1 d . . . . .
C10 C 0.4573(2) 0.60822(10) 0.5704(2) 0.0191(7) Uani 1 1 d . . . . .
C2 C 0.1288(2) 0.64451(9) 0.1262(2) 0.0162(6) Uani 1 1 d . . . . .
F00S F -0.2634(3) 0.62743(9) 0.0182(2) 0.0791(12) Uani 1 1 d . . . . .
C22 C 0.2284(2) 0.69549(10) 0.7166(2) 0.0193(7) Uani 1 1 d . . . . .
C9 C 0.2134(2) 0.63051(9) 0.6230(2) 0.0183(7) Uani 1 1 d . . . . .
H9A H 0.220666 0.623206 0.677864 0.022 Uiso 1 1 calc R . . . .
H9B H 0.150376 0.624241 0.590261 0.022 Uiso 1 1 calc R . . . .
C34 C -0.0291(2) 0.68140(9) 0.0308(2) 0.0203(7) Uani 1 1 d . . . . .
H34 H -0.044599 0.686819 0.076944 0.024 Uiso 1 1 calc R . . . .
C33 C 0.1220(3) 0.72980(10) 0.5114(2) 0.0228(7) Uani 1 1 d . . . . .
H33 H 0.178047 0.739834 0.509289 0.027 Uiso 1 1 calc R . . . .
C47 C 0.1803(2) 0.59819(10) -0.0943(2) 0.0201(7) Uani 1 1 d . . . . .
C15 C 0.4983(3) 0.62562(12) 0.5213(2) 0.0267(8) Uani 1 1 d . . . . .
H15 H 0.495278 0.651486 0.516303 0.032 Uiso 1 1 calc R . . . .
C52 C 0.1257(3) 0.61508(11) -0.1625(2) 0.0256(8) Uani 1 1 d . . . . .
H52 H 0.093966 0.636896 -0.158438 0.031 Uiso 1 1 calc R . . . .
C29 C 0.0387(3) 0.68430(11) 0.5586(2) 0.0247(8) Uani 1 1 d . . . . .
H29 H 0.038052 0.662963 0.588693 0.030 Uiso 1 1 calc R . . . .
C41 C 0.2935(2) 0.64115(10) 0.0336(2) 0.0190(7) Uani 1 1 d . . . . .
C28 C 0.1223(2) 0.69870(10) 0.55582(19) 0.0193(7) Uani 1 1 d . . . . .
F013 F 0.3401(3) 0.46956(14) 0.6296(2) 0.0926(15) Uani 1 1 d . . . . .
C77 C 0.2575(2) 0.72962(10) 0.2313(2) 0.0205(7) Uani 1 1 d . . . . .
H77 H 0.269944 0.713630 0.194032 0.025 Uiso 1 1 calc R . . . .
C72 C -0.0538(2) 0.68640(10) 0.2704(2) 0.0206(7) Uani 1 1 d . . . . .
H72 H -0.097327 0.701300 0.233610 0.025 Uiso 1 1 calc R . . . .
C16 C 0.4501(2) 0.62080(10) 0.7237(2) 0.0196(7) Uani 1 1 d . . . . .
C40 C 0.1202(3) 0.55217(10) 0.0447(2) 0.0231(7) Uani 1 1 d . . . . .
H40A H 0.122723 0.535207 0.088483 0.028 Uiso 1 1 calc R . . . .
H40B H 0.113541 0.537504 -0.003220 0.028 Uiso 1 1 calc R . . . .
C42 C 0.2960(2) 0.67687(10) 0.0594(2) 0.0203(7) Uani 1 1 d . . . . .
H42 H 0.241681 0.688243 0.062224 0.024 Uiso 1 1 calc R . . . .
C35 C -0.0745(2) 0.65635(10) -0.0281(2) 0.0234(8) Uani 1 1 d . . . . .
H35 H -0.125936 0.641888 -0.028844 0.028 Uiso 1 1 calc R . . . .
C8 C 0.2816(2) 0.60932(9) 0.5934(2) 0.0173(7) Uani 1 1 d . . . . .
H8A H 0.257696 0.606930 0.535464 0.021 Uiso 1 1 calc R . . . .
H8B H 0.290167 0.584459 0.616490 0.021 Uiso 1 1 calc R . . . .
C74 C -0.0126(3) 0.64469(10) 0.3785(2) 0.0223(7) Uani 1 1 d . . . . .
H74 H -0.027497 0.630394 0.417069 0.027 Uiso 1 1 calc R . . . .
C73 C -0.0789(2) 0.66671(10) 0.3267(2) 0.0215(7) Uani 1 1 d . . . . .
C65 C 0.2854(3) 0.58437(10) 0.3846(2) 0.0212(7) Uani 1 1 d . . . . .
H65 H 0.338959 0.597155 0.413887 0.025 Uiso 1 1 calc R . . . .
C36 C -0.0297(3) 0.65650(10) -0.0865(2) 0.0228(8) Uani 1 1 d . . . . .
H36 H -0.045470 0.641925 -0.132767 0.027 Uiso 1 1 calc R . . . .
C85 C 0.5305(3) 0.64029(11) 0.2786(2) 0.0251(8) Uani 1 1 d . . . . .
C86 C 0.4597(2) 0.61596(10) 0.2464(2) 0.0222(7) Uani 1 1 d . . . . .
H86 H 0.468940 0.594974 0.218582 0.027 Uiso 1 1 calc R . . . .
C71 C 0.0342(3) 0.68423(10) 0.2682(2) 0.0214(7) Uani 1 1 d . . . . .
H71 H 0.050189 0.698107 0.229644 0.026 Uiso 1 1 calc R . . . .
C75 C 0.0733(3) 0.64399(9) 0.3731(2) 0.0200(7) Uani 1 1 d . . . . .
H75 H 0.117826 0.629272 0.409409 0.024 Uiso 1 1 calc R . . . .
C39 C 0.2084(2) 0.57485(10) 0.0650(2) 0.0205(7) Uani 1 1 d . . . . .
H39A H 0.257951 0.560319 0.055174 0.025 Uiso 1 1 calc R . . . .
H39B H 0.227875 0.581853 0.121256 0.025 Uiso 1 1 calc R . . . .
C59 C -0.0327(2) 0.57125(10) 0.1024(2) 0.0196(7) Uani 1 1 d . . . . .
C84 C 0.5128(3) 0.67079(11) 0.3192(2) 0.0265(8) Uani 1 1 d . . . . .
H84 H 0.559649 0.688167 0.341520 0.032 Uiso 1 1 calc R . . . .
C48 C 0.2290(3) 0.56682(10) -0.1023(2) 0.0251(8) Uani 1 1 d . . . . .
H48 H 0.266708 0.554782 -0.056578 0.030 Uiso 1 1 calc R . . . .
C23 C 0.2961(3) 0.68301(11) 0.7831(2) 0.0237(8) Uani 1 1 d . . . . .
H23 H 0.342589 0.667365 0.776921 0.028 Uiso 1 1 calc R . . . .
C24 C 0.2972(3) 0.69286(11) 0.8581(2) 0.0249(8) Uani 1 1 d . . . . .
H24 H 0.343450 0.683767 0.902936 0.030 Uiso 1 1 calc R . . . .
C5 C 0.3705(3) 0.74600(10) 0.5629(2) 0.0234(7) Uani 1 1 d . . . . .
H5 H 0.329431 0.758787 0.520013 0.028 Uiso 1 1 calc R . . . .
C53 C -0.0647(3) 0.56671(10) -0.0614(2) 0.0218(7) Uani 1 1 d . . . . .
C87 C 0.3755(2) 0.62278(10) 0.2555(2) 0.0208(7) Uani 1 1 d . . . . .
H87 H 0.327302 0.606051 0.232485 0.025 Uiso 1 1 calc R . . . .
C69 C 0.1468(3) 0.58298(10) 0.2849(2) 0.0232(7) Uani 1 1 d . . . . .
H69 H 0.101788 0.594811 0.243090 0.028 Uiso 1 1 calc R . . . .
C37 C 0.0430(3) 0.68234(10) -0.0634(2) 0.0227(7) Uani 1 1 d . . . . .
H37 H 0.083522 0.688460 -0.091988 0.027 Uiso 1 1 calc R . . . .
C46 C 0.3745(3) 0.62484(11) 0.0296(2) 0.0250(8) Uani 1 1 d . . . . .
H46 H 0.373356 0.600392 0.011371 0.030 Uiso 1 1 calc R . . . .
C83 C 0.4276(2) 0.67524(10) 0.3262(2) 0.0210(7) Uani 1 1 d . . . . .
H83 H 0.417066 0.695897 0.354323 0.025 Uiso 1 1 calc R . . . .
C43 C 0.3788(3) 0.69637(11) 0.0816(2) 0.0245(8) Uani 1 1 d . . . . .
H43 H 0.380112 0.720929 0.099155 0.029 Uiso 1 1 calc R . . . .
C67 C 0.1991(3) 0.52937(10) 0.3606(2) 0.0252(8) Uani 1 1 d . . . . .
C27 C 0.1610(3) 0.71872(10) 0.7264(2) 0.0235(7) Uani 1 1 d . . . . .
H27 H 0.114439 0.727644 0.681568 0.028 Uiso 1 1 calc R . . . .
C11 C 0.4637(3) 0.57050(11) 0.5785(2) 0.0276(8) Uani 1 1 d . . . . .
H11 H 0.437181 0.558428 0.613011 0.033 Uiso 1 1 calc R . . . .
C68 C 0.1335(3) 0.54754(11) 0.3000(2) 0.0263(8) Uani 1 1 d . . . . .
H68 H 0.079864 0.535097 0.269603 0.032 Uiso 1 1 calc R . . . .
C44 C 0.4584(3) 0.68002(11) 0.0780(2) 0.0267(8) Uani 1 1 d . . . . .
H44 H 0.514439 0.693187 0.093187 0.032 Uiso 1 1 calc R . . . .
C78 C 0.2662(3) 0.76656(11) 0.2215(2) 0.0259(8) Uani 1 1 d . . . . .
H78 H 0.285250 0.775551 0.179362 0.031 Uiso 1 1 calc R . . . .
C17 C 0.4098(3) 0.59947(12) 0.7680(2) 0.0285(8) Uani 1 1 d . . . . .
H17 H 0.350430 0.589597 0.744110 0.034 Uiso 1 1 calc R . . . .
C45 C 0.4556(3) 0.64408(12) 0.0518(2) 0.0287(9) Uani 1 1 d . . . . .
H45 H 0.509984 0.632697 0.049176 0.034 Uiso 1 1 calc R . . . .
C6 C 0.4496(2) 0.72676(10) 0.5617(2) 0.0219(7) Uani 1 1 d . . . . .
H6 H 0.470972 0.724462 0.517581 0.026 Uiso 1 1 calc R . . . .
C49 C 0.2227(3) 0.55315(11) -0.1761(2) 0.0298(9) Uani 1 1 d . . . . .
H49 H 0.258041 0.532497 -0.180827 0.036 Uiso 1 1 calc R . . . .
C66 C 0.2767(3) 0.54853(10) 0.4030(2) 0.0253(8) Uani 1 1 d . . . . .
H66 H 0.323088 0.536935 0.444163 0.030 Uiso 1 1 calc R . . . .
C79 C 0.2466(3) 0.79068(10) 0.2745(2) 0.0250(8) Uani 1 1 d . . . . .
C81 C 0.2128(3) 0.73868(10) 0.3407(2) 0.0212(7) Uani 1 1 d . . . . .
H81 H 0.193667 0.728965 0.382236 0.025 Uiso 1 1 calc R . . . .
C60 C -0.0676(2) 0.59794(10) 0.1400(2) 0.0220(7) Uani 1 1 d . . . . .
H60 H -0.060145 0.623019 0.129628 0.026 Uiso 1 1 calc R . . . .
C30 C -0.0432(3) 0.70130(12) 0.5173(2) 0.0288(8) Uani 1 1 d . . . . .
H30 H -0.099542 0.691784 0.519895 0.035 Uiso 1 1 calc R . . . .
C80 C 0.2188(3) 0.77559(11) 0.3355(2) 0.0269(8) Uani 1 1 d . . . . .
H80 H 0.204252 0.791023 0.372553 0.032 Uiso 1 1 calc R . . . .
C54 C -0.0401(3) 0.55806(11) -0.1277(2) 0.0278(8) Uani 1 1 d . . . . .
H54 H 0.022314 0.559262 -0.125352 0.033 Uiso 1 1 calc R . . . .
C38 C 0.0439(3) 0.69718(10) 0.0094(2) 0.0235(7) Uani 1 1 d . . . . .
H38 H 0.086204 0.714758 0.039067 0.028 Uiso 1 1 calc R . . . .
C51 C 0.1165(3) 0.60068(12) -0.2365(2) 0.0310(9) Uani 1 1 d . . . . .
H51 H 0.077254 0.612138 -0.282339 0.037 Uiso 1 1 calc R . . . .
C3 C 0.4381(3) 0.72132(11) 0.6858(2) 0.0279(8) Uani 1 1 d . . . . .
H3 H 0.450020 0.714777 0.739469 0.033 Uiso 1 1 calc R . . . .
C25 C 0.2301(3) 0.71616(11) 0.8670(2) 0.0254(8) Uani 1 1 d . . . . .
H25 H 0.231053 0.723417 0.918192 0.030 Uiso 1 1 calc R . . . .
C21 C 0.5386(3) 0.63331(11) 0.7591(2) 0.0276(8) Uani 1 1 d . . . . .
H21 H 0.568040 0.646983 0.728881 0.033 Uiso 1 1 calc R . . . .
C61 C -0.1134(3) 0.58829(12) 0.1930(2) 0.0292(9) Uani 1 1 d . . . . .
H61 H -0.136735 0.606688 0.218968 0.035 Uiso 1 1 calc R . . . .
C7 C 0.4915(2) 0.71153(10) 0.6369(2) 0.0243(8) Uani 1 1 d . . . . .
H7 H 0.545732 0.697246 0.652124 0.029 Uiso 1 1 calc R . . . .
C50 C 0.1647(3) 0.56974(12) -0.2431(2) 0.0331(10) Uani 1 1 d . . . . .
H50 H 0.158180 0.559732 -0.293539 0.040 Uiso 1 1 calc R . . . .
N8 N 0.0698(4) 0.57200(13) 0.4931(3) 0.0616(14) Uani 1 1 d . . . . .
C76 C -0.2263(3) 0.69366(12) 0.2896(3) 0.0314(9) Uani 1 1 d . . . . .
H76A H -0.243082 0.687698 0.233453 0.047 Uiso 1 1 calc GR . . . .
H76B H -0.197863 0.717915 0.298755 0.047 Uiso 1 1 calc GR . . . .
H76C H -0.281196 0.693606 0.306076 0.047 Uiso 1 1 calc GR . . . .
C4 C 0.3635(3) 0.74279(10) 0.6392(2) 0.0269(8) Uani 1 1 d . . . . .
H4 H 0.316798 0.753208 0.656699 0.032 Uiso 1 1 calc R . . . .
C14 C 0.5440(3) 0.60532(14) 0.4793(3) 0.0373(10) Uani 1 1 d . . . . .
H14 H 0.572571 0.617403 0.446283 0.045 Uiso 1 1 calc R . . . .
C26 C 0.1618(3) 0.72891(11) 0.8016(2) 0.0247(8) Uani 1 1 d . . . . .
H26 H 0.115446 0.744570 0.808086 0.030 Uiso 1 1 calc R . . . .
C63 C -0.0907(3) 0.52471(12) 0.1696(3) 0.0321(9) Uani 1 1 d . . . . .
H63 H -0.098497 0.499638 0.179817 0.039 Uiso 1 1 calc R . . . .
C20 C 0.5848(3) 0.62628(12) 0.8375(3) 0.0363(10) Uani 1 1 d . . . . .
H20 H 0.645223 0.635182 0.860819 0.044 Uiso 1 1 calc R . . . .
C64 C -0.0452(3) 0.53447(10) 0.1168(2) 0.0265(8) Uani 1 1 d . . . . .
H64 H -0.022533 0.516048 0.090433 0.032 Uiso 1 1 calc R . . . .
F02U F -0.3341(2) 0.65531(19) 0.0915(2) 0.129(2) Uani 1 1 d . . . . .
F02V F 0.1955(3) 0.47762(15) 0.6208(3) 0.1043(16) Uani 1 1 d . . . . .
C55 C -0.1058(3) 0.54768(12) -0.1973(2) 0.0337(9) Uani 1 1 d . . . . .
H55 H -0.088181 0.541788 -0.242200 0.040 Uiso 1 1 calc R . . . .
C19 C 0.5426(3) 0.60624(12) 0.8818(2) 0.0338(9) Uani 1 1 d . . . . .
H19 H 0.573386 0.601959 0.936060 0.041 Uiso 1 1 calc R . . . .
C31 C -0.0424(3) 0.73202(12) 0.4726(2) 0.0319(9) Uani 1 1 d . . . . .
H31 H -0.098398 0.743342 0.443575 0.038 Uiso 1 1 calc R . . . .
C62 C -0.1248(3) 0.55162(12) 0.2075(2) 0.0322(9) Uani 1 1 d . . . . .
H62 H -0.155993 0.544900 0.243570 0.039 Uiso 1 1 calc R . . . .
C58 C -0.1571(3) 0.56514(13) -0.0663(3) 0.0343(9) Uani 1 1 d . . . . .
H58 H -0.175304 0.571051 -0.021702 0.041 Uiso 1 1 calc R . . . .
N7 N -0.1004(4) 0.61497(13) 0.5996(3) 0.0632(13) Uani 1 1 d . . . . .
C32 C 0.0397(3) 0.74630(12) 0.4699(2) 0.0310(9) Uani 1 1 d . . . . .
H32 H 0.039833 0.767580 0.439549 0.037 Uiso 1 1 calc R . . . .
F033 F 0.2915(5) 0.52432(11) 0.6476(3) 0.131(2) Uani 1 1 d . . . . .
N9 N 0.3420(4) 0.53349(14) 0.2336(3) 0.0660(14) Uani 1 1 d . . . . .
C18 C 0.4557(3) 0.59245(13) 0.8472(2) 0.0356(10) Uani 1 1 d . . . . .
H18 H 0.427197 0.578211 0.877291 0.043 Uiso 1 1 calc R . . . .
C12 C 0.5089(3) 0.55034(12) 0.5363(3) 0.0383(10) Uani 1 1 d . . . . .
H12 H 0.513321 0.524525 0.542165 0.046 Uiso 1 1 calc R . . . .
C13 C 0.5477(3) 0.56783(14) 0.4856(3) 0.0406(11) Uani 1 1 d . . . . .
H13 H 0.576715 0.553933 0.455345 0.049 Uiso 1 1 calc R . . . .
C88 C 0.6375(3) 0.60567(13) 0.2368(3) 0.0411(11) Uani 1 1 d . . . . .
H88A H 0.599958 0.605929 0.181302 0.062 Uiso 1 1 calc GR . . . .
H88B H 0.624963 0.583310 0.261820 0.062 Uiso 1 1 calc GR . . . .
H88C H 0.702320 0.606398 0.240626 0.062 Uiso 1 1 calc GR . . . .
C56 C -0.1967(3) 0.54591(14) -0.2015(3) 0.0417(11) Uani 1 1 d . . . . .
H56 H -0.241498 0.538511 -0.248908 0.050 Uiso 1 1 calc R . . . .
C89 C -0.1510(3) 0.61334(14) 0.5371(3) 0.0458(12) Uani 1 1 d . . . . .
C82 C 0.2870(4) 0.84321(12) 0.2146(3) 0.0445(12) Uani 1 1 d . . . . .
H82A H 0.244776 0.838107 0.161936 0.067 Uiso 1 1 calc GR . . . .
H82B H 0.347053 0.832737 0.219482 0.067 Uiso 1 1 calc GR . . . .
H82C H 0.292785 0.869705 0.222738 0.067 Uiso 1 1 calc GR . . . .
C57 C -0.2223(3) 0.55487(16) -0.1367(3) 0.0467(13) Uani 1 1 d . . . . .
H57 H -0.285022 0.554048 -0.140023 0.056 Uiso 1 1 calc R . . . .
C93 C 0.3982(4) 0.51368(14) 0.2312(3) 0.0486(12) Uani 1 1 d . . . . .
B03E B 0.6720(3) 0.71312(12) 0.4977(3) 0.0257(9) Uani 1 1 d . . . . .
C91 C 0.0377(4) 0.55359(14) 0.5287(3) 0.0497(13) Uani 1 1 d . . . . .
C70 C 0.2525(4) 0.47424(15) 0.4283(4) 0.0632(18) Uani 1 1 d . . . . .
H70A H 0.309026 0.475758 0.414292 0.095 Uiso 1 1 calc GR . . . .
H70B H 0.234353 0.448569 0.428524 0.095 Uiso 1 1 calc GR . . . .
H70C H 0.262764 0.484789 0.480673 0.095 Uiso 1 1 calc GR . . . .
B03H B 0.2815(3) 0.48882(14) 0.6578(3) 0.0319(10) Uani 1 1 d . . . . .
B03I B -0.2750(3) 0.66069(14) 0.0536(3) 0.0300(10) Uani 1 1 d . . . . .
C90 C -0.2158(4) 0.61083(17) 0.4592(3) 0.0608(16) Uani 1 1 d . . . . .
H90A H -0.202126 0.629598 0.425500 0.091 Uiso 1 1 calc GR . . . .
H90B H -0.277784 0.614612 0.461917 0.091 Uiso 1 1 calc GR . . . .
H90C H -0.211773 0.586587 0.437277 0.091 Uiso 1 1 calc GR . . . .
C96 C 0.6392(4) 0.54361(18) 0.0725(4) 0.0647(17) Uani 1 1 d . . . . .
H96A H 0.658587 0.527845 0.036412 0.097 Uiso 1 1 calc GR . . . .
H96B H 0.669106 0.535659 0.126803 0.097 Uiso 1 1 calc GR . . . .
H96C H 0.656303 0.568961 0.066304 0.097 Uiso 1 1 calc GR . . . .
C92 C -0.0043(4) 0.52973(17) 0.5740(4) 0.0604(15) Uani 1 1 d . . . . .
H92A H -0.063427 0.520903 0.539643 0.091 Uiso 1 1 calc GR . . . .
H92B H -0.013336 0.543536 0.617846 0.091 Uiso 1 1 calc GR . . . .
H92C H 0.036036 0.508847 0.594568 0.091 Uiso 1 1 calc GR . . . .
C94 C 0.4683(4) 0.4894(2) 0.2237(5) 0.0742(19) Uani 1 1 d . . . . .
H94A H 0.469823 0.489867 0.169450 0.111 Uiso 1 1 calc GR . . . .
H94B H 0.455055 0.464447 0.237215 0.111 Uiso 1 1 calc GR . . . .
H94C H 0.527662 0.497160 0.259520 0.111 Uiso 1 1 calc GR . . . .
C95 C 0.5438(6) 0.54124(19) 0.0552(4) 0.078(2) Uani 1 1 d . . . . .
N10 N 0.4605(6) 0.5394(2) 0.0413(5) 0.117(3) Uani 1 1 d . . . . .

loop_
_atom_site_aniso_label
_atom_site_aniso_U_11
_atom_site_aniso_U_22
_atom_site_aniso_U_33
_atom_site_aniso_U_23
_atom_site_aniso_U_13
_atom_site_aniso_U_12
Ru1 0.02247(14) 0.01114(14) 0.01318(13) -0.00126(9) 0.00634(10) -0.00053(9)
Fe1 0.0198(2) 0.0093(2) 0.0144(2) -0.00146(18) 0.00576(19) -0.00245(18)
Fe2 0.0184(2) 0.0086(2) 0.0155(2) 0.00023(18) 0.00609(19) 0.00077(17)
P1 0.0192(4) 0.0114(4) 0.0141(4) -0.0004(3) 0.0051(3) -0.0006(3)
P3 0.0210(4) 0.0128(4) 0.0152(4) -0.0008(3) 0.0070(3) 0.0021(3)
P4 0.0237(4) 0.0097(4) 0.0188(4) -0.0013(3) 0.0075(3) -0.0006(3)
P2 0.0204(4) 0.0140(4) 0.0141(4) -0.0012(3) 0.0056(3) -0.0006(3)
F008 0.0290(12) 0.0356(14) 0.0419(14) -0.0115(11) 0.0106(10) -0.0056(10)
F009 0.0544(16) 0.0323(14) 0.0335(13) -0.0064(11) 0.0052(12) 0.0113(12)
F00A 0.078(2) 0.0397(16) 0.0274(13) 0.0020(11) 0.0029(13) -0.0332(14)
O2 0.0261(14) 0.0253(14) 0.0328(14) 0.0062(12) 0.0111(11) 0.0010(11)
N1 0.0249(15) 0.0110(14) 0.0165(13) -0.0007(11) 0.0055(11) -0.0005(11)
N2 0.0246(15) 0.0128(14) 0.0174(14) -0.0014(11) 0.0067(12) -0.0005(11)
O1 0.0504(18) 0.0166(14) 0.0339(16) 0.0056(12) 0.0016(13) -0.0061(12)
O3 0.0583(19) 0.0124(14) 0.0323(15) 0.0042(11) 0.0103(14) -0.0012(12)
N3 0.0198(14) 0.0194(15) 0.0148(13) -0.0058(11) 0.0060(11) -0.0010(11)
N6 0.0299(16) 0.0131(14) 0.0138(13) -0.0017(11) 0.0042(12) -0.0020(12)
O4 0.0287(15) 0.0335(17) 0.0469(18) -0.0099(14) 0.0155(13) -0.0032(12)
N5 0.0278(15) 0.0143(15) 0.0138(13) -0.0033(11) 0.0072(11) -0.0003(11)
F00K 0.0489(17) 0.062(2) 0.063(2) 0.0306(16) 0.0101(15) -0.0196(15)
F00L 0.078(2) 0.061(2) 0.0468(17) 0.0028(15) 0.0342(16) 0.0108(17)
N4 0.0315(16) 0.0126(14) 0.0162(13) 0.0019(11) 0.0060(12) 0.0026(12)
F00N 0.109(3) 0.0378(17) 0.0310(14) 0.0115(13) 0.0022(16) 0.0057(17)
F00O 0.0413(17) 0.112(3) 0.0580(19) -0.043(2) 0.0107(14) 0.0215(18)
C1 0.0215(16) 0.0105(16) 0.0211(17) 0.0018(13) 0.0096(13) -0.0002(12)
C10 0.0201(16) 0.0164(17) 0.0202(16) -0.0027(13) 0.0052(13) 0.0001(13)
C2 0.0211(16) 0.0074(15) 0.0223(17) 0.0019(12) 0.0099(13) 0.0009(12)
F00S 0.078(2) 0.0358(18) 0.085(3) -0.0146(17) -0.0285(19) 0.0022(16)
C22 0.0237(17) 0.0206(18) 0.0152(15) -0.0019(13) 0.0083(13) -0.0022(13)
C9 0.0196(16) 0.0162(17) 0.0206(16) -0.0015(13) 0.0084(13) -0.0010(13)
C34 0.0261(18) 0.0088(16) 0.0297(18) -0.0017(14) 0.0139(15) 0.0072(13)
C33 0.0253(18) 0.0222(19) 0.0207(17) -0.0022(14) 0.0071(14) 0.0024(14)
C47 0.0265(18) 0.0155(17) 0.0205(16) -0.0004(13) 0.0106(14) -0.0004(13)
C15 0.0288(19) 0.029(2) 0.0239(18) 0.0058(16) 0.0109(15) 0.0065(16)
C52 0.0277(19) 0.030(2) 0.0208(17) -0.0022(15) 0.0106(15) -0.0003(15)
C29 0.0247(18) 0.025(2) 0.0230(18) -0.0024(15) 0.0055(15) 0.0008(15)
C41 0.0196(16) 0.0217(18) 0.0160(15) 0.0023(13) 0.0060(13) 0.0025(13)
C28 0.0215(17) 0.0202(18) 0.0145(15) -0.0035(13) 0.0032(13) 0.0020(13)
F013 0.081(3) 0.155(4) 0.0450(19) -0.019(2) 0.0246(18) 0.050(3)
C77 0.0310(19) 0.0156(17) 0.0147(15) -0.0025(13) 0.0070(14) -0.0043(14)
C72 0.0255(18) 0.0152(17) 0.0206(16) 0.0018(13) 0.0065(14) 0.0032(13)
C16 0.0258(17) 0.0172(18) 0.0156(15) -0.0003(13) 0.0064(13) 0.0047(13)
C40 0.0318(19) 0.0121(17) 0.0261(18) 0.0011(14) 0.0104(15) 0.0022(14)
C42 0.0224(17) 0.0217(19) 0.0180(16) 0.0007(14) 0.0081(13) -0.0005(14)
C35 0.0186(17) 0.0177(18) 0.032(2) 0.0045(15) 0.0059(15) 0.0035(13)
C8 0.0230(17) 0.0105(16) 0.0187(16) 0.0012(12) 0.0068(13) -0.0023(12)
C74 0.0297(19) 0.0186(18) 0.0204(17) 0.0037(14) 0.0103(15) 0.0005(14)
C73 0.0248(18) 0.0172(18) 0.0232(17) -0.0034(14) 0.0084(14) 0.0010(14)
C65 0.0274(18) 0.0143(17) 0.0193(16) 0.0008(13) 0.0035(14) 0.0027(13)
C36 0.0270(18) 0.0173(18) 0.0210(17) 0.0027(14) 0.0029(14) 0.0043(14)
C85 0.0267(19) 0.025(2) 0.0251(18) -0.0013(15) 0.0105(15) -0.0015(15)
C86 0.0273(18) 0.0169(18) 0.0235(17) -0.0027(14) 0.0093(15) -0.0001(14)
C71 0.0283(18) 0.0174(18) 0.0181(16) 0.0027(13) 0.0068(14) 0.0046(14)
C75 0.0315(19) 0.0124(17) 0.0155(15) 0.0010(13) 0.0065(14) 0.0022(13)
C39 0.0248(17) 0.0174(18) 0.0192(16) 0.0018(13) 0.0066(14) 0.0068(13)
C59 0.0251(17) 0.0154(17) 0.0175(16) 0.0019(13) 0.0054(13) -0.0041(13)
C84 0.031(2) 0.023(2) 0.0252(18) -0.0039(15) 0.0080(15) -0.0100(15)
C48 0.034(2) 0.0169(18) 0.0276(19) -0.0014(15) 0.0151(16) 0.0001(15)
C23 0.0283(19) 0.0223(19) 0.0210(17) -0.0022(14) 0.0083(15) 0.0002(15)
C24 0.034(2) 0.024(2) 0.0161(16) -0.0003(14) 0.0063(15) -0.0039(15)
C5 0.0290(19) 0.0098(16) 0.0309(19) 0.0000(14) 0.0088(15) -0.0044(13)
C53 0.0289(18) 0.0109(16) 0.0238(17) -0.0013(13) 0.0055(14) -0.0002(13)
C87 0.0253(17) 0.0150(17) 0.0214(17) -0.0054(13) 0.0065(14) -0.0009(13)
C69 0.0266(18) 0.0175(18) 0.0224(17) -0.0020(14) 0.0032(14) -0.0020(14)
C37 0.0281(18) 0.0147(17) 0.0256(18) 0.0111(14) 0.0092(15) 0.0065(14)
C46 0.0249(18) 0.027(2) 0.0233(18) -0.0025(15) 0.0076(15) 0.0050(15)
C83 0.0286(18) 0.0173(18) 0.0179(16) -0.0022(13) 0.0082(14) -0.0038(14)
C43 0.0260(18) 0.025(2) 0.0244(18) -0.0010(15) 0.0097(15) -0.0055(15)
C67 0.039(2) 0.0145(18) 0.0218(17) -0.0002(14) 0.0087(16) -0.0064(15)
C27 0.0278(18) 0.0228(19) 0.0198(17) -0.0009(14) 0.0071(14) 0.0008(14)
C11 0.032(2) 0.021(2) 0.032(2) -0.0051(16) 0.0135(17) 0.0003(15)
C68 0.0294(19) 0.0207(19) 0.0251(18) -0.0006(15) 0.0036(15) -0.0051(15)
C44 0.0237(18) 0.032(2) 0.0245(18) 0.0025(16) 0.0085(15) -0.0043(15)
C78 0.037(2) 0.022(2) 0.0161(16) 0.0003(14) 0.0053(15) -0.0047(15)
C17 0.0260(19) 0.034(2) 0.0248(19) 0.0111(17) 0.0074(15) 0.0040(16)
C45 0.0186(17) 0.040(2) 0.030(2) 0.0025(17) 0.0110(15) 0.0056(16)
C6 0.0256(18) 0.0136(17) 0.0276(18) 0.0008(14) 0.0099(15) -0.0084(13)
C49 0.044(2) 0.021(2) 0.032(2) -0.0092(16) 0.0236(18) -0.0058(16)
C66 0.0305(19) 0.0191(19) 0.0205(17) 0.0002(14) -0.0001(15) 0.0008(15)
C79 0.037(2) 0.0120(17) 0.0224(17) 0.0033(14) 0.0041(15) 0.0002(14)
C81 0.0337(19) 0.0167(18) 0.0144(15) 0.0006(13) 0.0091(14) 0.0039(14)
C60 0.0223(17) 0.0196(18) 0.0248(17) -0.0031(14) 0.0087(14) -0.0049(14)
C30 0.0210(18) 0.032(2) 0.031(2) -0.0080(17) 0.0043(15) 0.0006(15)
C80 0.041(2) 0.020(2) 0.0193(17) -0.0015(14) 0.0082(16) 0.0044(16)
C54 0.037(2) 0.021(2) 0.0259(19) -0.0060(15) 0.0101(16) -0.0066(16)
C38 0.0243(18) 0.0147(18) 0.0303(19) 0.0006(15) 0.0068(15) 0.0025(14)
C51 0.038(2) 0.039(2) 0.0188(18) -0.0006(17) 0.0116(16) -0.0090(18)
C3 0.039(2) 0.023(2) 0.0178(17) -0.0091(15) 0.0045(15) -0.0118(16)
C25 0.036(2) 0.026(2) 0.0170(16) -0.0025(15) 0.0133(15) -0.0055(16)
C21 0.031(2) 0.0205(19) 0.0268(19) 0.0060(15) 0.0029(16) -0.0046(15)
C61 0.030(2) 0.030(2) 0.031(2) -0.0075(17) 0.0141(16) -0.0053(16)
C7 0.0197(17) 0.0198(19) 0.0311(19) -0.0010(15) 0.0046(15) -0.0095(14)
C50 0.053(3) 0.029(2) 0.0249(19) -0.0104(17) 0.0243(19) -0.0149(19)
N8 0.068(3) 0.038(3) 0.060(3) 0.011(2) -0.006(2) -0.012(2)
C76 0.0259(19) 0.029(2) 0.040(2) 0.0091(18) 0.0117(17) 0.0065(16)
C4 0.033(2) 0.0128(18) 0.036(2) -0.0117(15) 0.0127(17) -0.0080(15)
C14 0.033(2) 0.054(3) 0.030(2) 0.009(2) 0.0180(18) 0.015(2)
C26 0.0298(19) 0.0215(19) 0.0274(19) -0.0038(15) 0.0157(16) -0.0014(15)
C63 0.038(2) 0.021(2) 0.038(2) 0.0058(17) 0.0118(18) -0.0092(16)
C20 0.037(2) 0.030(2) 0.030(2) 0.0004(18) -0.0064(17) -0.0030(18)
C64 0.036(2) 0.0146(18) 0.0288(19) -0.0020(15) 0.0104(16) -0.0063(15)
F02U 0.0332(19) 0.292(8) 0.063(3) 0.042(3) 0.0148(18) -0.025(3)
F02V 0.061(2) 0.151(5) 0.095(3) -0.014(3) 0.017(2) -0.033(3)
C55 0.046(2) 0.026(2) 0.027(2) -0.0081(17) 0.0082(18) -0.0083(18)
C19 0.040(2) 0.037(2) 0.0186(18) 0.0038(17) 0.0002(16) 0.0093(18)
C31 0.031(2) 0.028(2) 0.030(2) -0.0046(17) 0.0000(16) 0.0114(16)
C62 0.032(2) 0.036(2) 0.031(2) 0.0007(18) 0.0137(17) -0.0101(17)
C58 0.031(2) 0.039(3) 0.029(2) -0.0115(18) 0.0038(17) -0.0025(18)
N7 0.070(3) 0.039(3) 0.070(3) 0.002(2) 0.007(3) 0.000(2)
C32 0.034(2) 0.026(2) 0.030(2) 0.0025(17) 0.0061(17) 0.0086(16)
F033 0.227(6) 0.032(2) 0.123(4) 0.029(2) 0.040(4) -0.014(3)
N9 0.093(4) 0.039(3) 0.070(3) -0.003(2) 0.031(3) -0.005(3)
C18 0.037(2) 0.047(3) 0.025(2) 0.0131(19) 0.0142(17) 0.009(2)
C12 0.047(3) 0.024(2) 0.043(2) -0.0119(19) 0.014(2) 0.0078(18)
C13 0.040(2) 0.051(3) 0.032(2) -0.009(2) 0.0122(19) 0.021(2)
C88 0.032(2) 0.038(3) 0.058(3) -0.011(2) 0.022(2) 0.0033(19)
C56 0.045(3) 0.042(3) 0.030(2) -0.014(2) 0.0009(19) -0.009(2)
C89 0.041(3) 0.032(3) 0.064(3) 0.006(2) 0.016(2) -0.005(2)
C82 0.077(4) 0.019(2) 0.034(2) 0.0058(18) 0.012(2) -0.011(2)
C57 0.031(2) 0.067(4) 0.038(2) -0.018(2) 0.0050(19) -0.014(2)
C93 0.057(3) 0.030(3) 0.055(3) 0.000(2) 0.013(3) -0.008(2)
B03E 0.033(2) 0.020(2) 0.027(2) -0.0042(17) 0.0140(18) -0.0050(17)
C91 0.053(3) 0.030(3) 0.055(3) -0.002(2) 0.001(2) -0.003(2)
C70 0.069(4) 0.032(3) 0.065(4) 0.023(3) -0.015(3) -0.010(2)
B03H 0.038(3) 0.024(2) 0.038(3) 0.001(2) 0.018(2) 0.0029(19)
B03I 0.025(2) 0.033(3) 0.030(2) 0.0070(19) 0.0057(18) -0.0001(18)
C90 0.054(3) 0.064(4) 0.060(3) 0.021(3) 0.012(3) -0.020(3)
C96 0.073(4) 0.060(4) 0.047(3) 0.009(3) 0.000(3) 0.007(3)
C92 0.065(4) 0.047(3) 0.068(4) -0.009(3) 0.020(3) -0.001(3)
C94 0.056(4) 0.067(5) 0.095(5) 0.012(4) 0.018(4) 0.007(3)
C95 0.105(6) 0.052(4) 0.067(4) 0.000(3) 0.010(4) 0.026(4)
N10 0.115(6) 0.096(6) 0.129(7) -0.008(5) 0.020(5) 0.046(5)

loop_
_atom_type_symbol
_atom_type_description
_atom_type_scat_dispersion_real
_atom_type_scat_dispersion_imag
_atom_type_scat_source
C C 0.0147 0.0070 'International Tables Vol C Tables 4.2.6.8 and 6.1.1.4'
H H 0.0000 0.0000 'International Tables Vol C Tables 4.2.6.8 and 6.1.1.4'
B B 0.0073 0.0030 'International Tables Vol C Tables 4.2.6.8 and 6.1.1.4'
F F 0.0599 0.0410 'International Tables Vol C Tables 4.2.6.8 and 6.1.1.4'
Fe Fe -0.2758 2.5767 'International Tables Vol C Tables 4.2.6.8 and 6.1.1.4'
N N 0.0253 0.0135 'International Tables Vol C Tables 4.2.6.8 and 6.1.1.4'
O O 0.0412 0.0250 'International Tables Vol C Tables 4.2.6.8 and 6.1.1.4'
P P 0.2594 0.3349 'International Tables Vol C Tables 4.2.6.8 and 6.1.1.4'
Ru Ru -0.0773 2.5627 'International Tables Vol C Tables 4.2.6.8 and 6.1.1.4'

loop_
_geom_angle_atom_site_label_1
_geom_angle_atom_site_label_2
_geom_angle_atom_site_label_3
_geom_angle
_geom_angle_site_symmetry_1
_geom_angle_site_symmetry_3
_geom_angle_publ_flag
N1 Ru1 N2 177.69(12) . . ?
N1 Ru1 N3 90.62(11) . . ?
N1 Ru1 N6 91.73(12) . . ?
N1 Ru1 N5 88.33(11) . . ?
N1 Ru1 N4 89.06(12) . . ?
N2 Ru1 N3 89.52(11) . . ?
N2 Ru1 N6 90.58(12) . . ?
N2 Ru1 N5 91.46(11) . . ?
N2 Ru1 N4 88.64(12) . . ?
N3 Ru1 N5 178.16(11) . . ?
N6 Ru1 N3 90.16(11) . . ?
N6 Ru1 N5 91.39(12) . . ?
N4 Ru1 N3 88.26(11) . . ?
N4 Ru1 N6 178.24(12) . . ?
N4 Ru1 N5 90.21(12) . . ?
P1 Fe1 P2 86.00(4) . . ?
C1 Fe1 P1 87.32(11) . . ?
C1 Fe1 P2 93.37(11) . . ?
C1 Fe1 C5 95.12(15) . . ?
C1 Fe1 C6 92.04(15) . . ?
C1 Fe1 C3 158.09(15) . . ?
C1 Fe1 C7 122.82(15) . . ?
C1 Fe1 C4 129.89(16) . . ?
C5 Fe1 P1 160.97(11) . . ?
C5 Fe1 P2 112.62(11) . . ?
C5 Fe1 C6 39.15(14) . . ?
C5 Fe1 C7 66.09(15) . . ?
C6 Fe1 P1 122.01(11) . . ?
C6 Fe1 P2 151.70(11) . . ?
C3 Fe1 P1 105.86(12) . . ?
C3 Fe1 P2 104.75(12) . . ?
C3 Fe1 C5 66.78(16) . . ?
C3 Fe1 C6 66.18(15) . . ?
C3 Fe1 C7 39.68(15) . . ?
C7 Fe1 P1 96.77(11) . . ?
C7 Fe1 P2 143.74(11) . . ?
C7 Fe1 C6 39.06(14) . . ?
C4 Fe1 P1 142.76(12) . . ?
C4 Fe1 P2 89.75(11) . . ?
C4 Fe1 C5 39.41(15) . . ?
C4 Fe1 C6 65.82(15) . . ?
C4 Fe1 C3 40.11(16) . . ?
C4 Fe1 C7 66.42(16) . . ?
P4 Fe2 P3 84.77(4) . . ?
C2 Fe2 P3 87.77(11) . . ?
C2 Fe2 P4 95.52(10) . . ?
C2 Fe2 C34 91.39(15) . . ?
C2 Fe2 C35 124.19(15) . . ?
C2 Fe2 C36 156.26(15) . . ?
C2 Fe2 C37 125.61(15) . . ?
C2 Fe2 C38 91.98(15) . . ?
C34 Fe2 P3 158.52(10) . . ?
C34 Fe2 P4 116.66(10) . . ?
C35 Fe2 P3 148.02(11) . . ?
C35 Fe2 P4 90.50(11) . . ?
C35 Fe2 C34 39.00(14) . . ?
C35 Fe2 C37 66.25(15) . . ?
C36 Fe2 P3 110.44(11) . . ?
C36 Fe2 P4 101.04(11) . . ?
C36 Fe2 C34 66.02(15) . . ?
C36 Fe2 C35 39.65(15) . . ?
C36 Fe2 C37 39.68(14) . . ?
C36 Fe2 C38 66.16(15) . . ?
C37 Fe2 P3 97.44(11) . . ?
C37 Fe2 P4 138.83(11) . . ?
C37 Fe2 C34 65.88(14) . . ?
C38 Fe2 P3 119.11(11) . . ?
C38 Fe2 P4 155.28(11) . . ?
C38 Fe2 C34 39.45(14) . . ?
C38 Fe2 C35 65.99(14) . . ?
C38 Fe2 C37 39.09(15) . . ?
C10 P1 Fe1 119.16(12) . . ?
C10 P1 C16 101.23(16) . . ?
C10 P1 C8 103.26(16) . . ?
C16 P1 Fe1 119.87(12) . . ?
C16 P1 C8 106.10(16) . . ?
C8 P1 Fe1 105.49(11) . . ?
C47 P3 Fe2 119.77(12) . . ?
C47 P3 C39 103.15(16) . . ?
C41 P3 Fe2 119.45(12) . . ?
C41 P3 C47 103.30(16) . . ?
C41 P3 C39 104.43(16) . . ?
C39 P3 Fe2 104.63(12) . . ?
C40 P4 Fe2 110.49(12) . . ?
C59 P4 Fe2 119.20(12) . . ?
C59 P4 C40 105.35(17) . . ?
C59 P4 C53 100.88(17) . . ?
C53 P4 Fe2 114.52(12) . . ?
C53 P4 C40 105.00(17) . . ?
C22 P2 Fe1 116.27(12) . . ?
C9 P2 Fe1 109.41(11) . . ?
C9 P2 C22 102.68(16) . . ?
C28 P2 Fe1 119.61(12) . . ?
C28 P2 C22 101.01(16) . . ?
C28 P2 C9 106.12(16) . . ?
C73 O2 C76 116.9(3) . . ?
C1 N1 Ru1 172.9(3) . . ?
C2 N2 Ru1 174.3(3) . . ?
C67 O1 C70 116.4(3) . . ?
C79 O3 C82 117.8(3) . . ?
C65 N3 Ru1 123.4(2) . . ?
C65 N3 C69 116.4(3) . . ?
C69 N3 Ru1 120.0(2) . . ?
C87 N6 Ru1 120.8(2) . . ?
C87 N6 C83 116.0(3) . . ?
C83 N6 Ru1 123.2(2) . . ?
C85 O4 C88 118.4(3) . . ?
C77 N5 Ru1 123.3(2) . . ?
C77 N5 C81 116.0(3) . . ?
C81 N5 Ru1 120.6(2) . . ?
C71 N4 Ru1 121.5(2) . . ?
C71 N4 C75 116.2(3) . . ?
C75 N4 Ru1 122.1(2) . . ?
N1 C1 Fe1 175.7(3) . . ?
C15 C10 P1 121.6(3) . . ?
C11 C10 P1 119.0(3) . . ?
C11 C10 C15 119.3(3) . . ?
N2 C2 Fe2 175.2(3) . . ?
C23 C22 P2 118.7(3) . . ?
C23 C22 C27 118.7(3) . . ?
C27 C22 P2 122.6(3) . . ?
C8 C9 P2 111.5(2) . . ?
C35 C34 Fe2 70.3(2) . . ?
C35 C34 C38 108.1(3) . . ?
C38 C34 Fe2 69.9(2) . . ?
C28 C33 C32 120.1(4) . . ?
C52 C47 P3 120.7(3) . . ?
C52 C47 C48 118.0(3) . . ?
C48 C47 P3 121.3(3) . . ?
C10 C15 C14 120.3(4) . . ?
C47 C52 C51 121.3(4) . . ?
C30 C29 C28 120.0(4) . . ?
C42 C41 P3 120.3(3) . . ?
C42 C41 C46 119.2(3) . . ?
C46 C41 P3 120.5(3) . . ?
C33 C28 P2 120.0(3) . . ?
C33 C28 C29 119.2(3) . . ?
C29 C28 P2 120.4(3) . . ?
N5 C77 C78 124.3(3) . . ?
C71 C72 C73 119.6(3) . . ?
C17 C16 P1 122.9(3) . . ?
C21 C16 P1 118.7(3) . . ?
C21 C16 C17 118.4(3) . . ?
C39 C40 P4 109.0(2) . . ?
C41 C42 C43 120.1(3) . . ?
C34 C35 Fe2 70.7(2) . . ?
C34 C35 C36 107.9(3) . . ?
C36 C35 Fe2 69.6(2) . . ?
C9 C8 P1 109.6(2) . . ?
C75 C74 C73 119.2(3) . . ?
O2 C73 C72 124.9(3) . . ?
O2 C73 C74 117.2(3) . . ?
C72 C73 C74 117.9(3) . . ?
N3 C65 C66 123.6(3) . . ?
C35 C36 Fe2 70.8(2) . . ?
C35 C36 C37 107.9(3) . . ?
C37 C36 Fe2 70.9(2) . . ?
O4 C85 C86 125.4(4) . . ?
O4 C85 C84 116.5(3) . . ?
C86 C85 C84 118.1(3) . . ?
C87 C86 C85 118.8(3) . . ?
N4 C71 C72 123.3(3) . . ?
C74 C75 N4 123.7(3) . . ?
C40 C39 P3 108.3(2) . . ?
C60 C59 P4 120.7(3) . . ?
C60 C59 C64 119.5(3) . . ?
C64 C59 P4 119.6(3) . . ?
C83 C84 C85 119.3(3) . . ?
C49 C48 C47 120.9(4) . . ?
C24 C23 C22 121.5(4) . . ?
C23 C24 C25 119.2(4) . . ?
C6 C5 Fe1 71.0(2) . . ?
C4 C5 Fe1 69.3(2) . . ?
C4 C5 C6 107.6(3) . . ?
C54 C53 P4 120.6(3) . . ?
C54 C53 C58 118.8(3) . . ?
C58 C53 P4 120.3(3) . . ?
N6 C87 C86 124.3(3) . . ?
C68 C69 N3 123.3(3) . . ?
C36 C37 Fe2 69.4(2) . . ?
C38 C37 Fe2 70.2(2) . . ?
C38 C37 C36 107.7(3) . . ?
C45 C46 C41 120.4(4) . . ?
N6 C83 C84 123.5(3) . . ?
C44 C43 C42 120.4(4) . . ?
O1 C67 C68 116.1(3) . . ?
O1 C67 C66 125.7(4) . . ?
C66 C67 C68 118.3(3) . . ?
C22 C27 C26 120.3(3) . . ?
C10 C11 C12 120.2(4) . . ?
C69 C68 C67 119.5(4) . . ?
C43 C44 C45 119.3(4) . . ?
C77 C78 C79 119.0(3) . . ?
C16 C17 C18 120.5(4) . . ?
C46 C45 C44 120.6(4) . . ?
C5 C6 Fe1 69.9(2) . . ?
C7 C6 Fe1 70.1(2) . . ?
C7 C6 C5 108.6(3) . . ?
C48 C49 C50 119.8(4) . . ?
C65 C66 C67 119.0(3) . . ?
O3 C79 C78 125.7(3) . . ?
O3 C79 C80 116.7(3) . . ?
C78 C79 C80 117.6(3) . . ?
C80 C81 N5 123.9(3) . . ?
C59 C60 C61 120.6(4) . . ?
C31 C30 C29 120.0(4) . . ?
C81 C80 C79 119.2(3) . . ?
C55 C54 C53 120.7(4) . . ?
C34 C38 Fe2 70.7(2) . . ?
C37 C38 Fe2 70.7(2) . . ?
C37 C38 C34 108.3(3) . . ?
C50 C51 C52 119.8(4) . . ?
C7 C3 Fe1 71.1(2) . . ?
C7 C3 C4 107.1(3) . . ?
C4 C3 Fe1 69.6(2) . . ?
C26 C25 C24 120.4(3) . . ?
C20 C21 C16 121.3(4) . . ?
C62 C61 C60 119.5(4) . . ?
C6 C7 Fe1 70.8(2) . . ?
C6 C7 C3 108.0(3) . . ?
C3 C7 Fe1 69.2(2) . . ?
C51 C50 C49 120.1(4) . . ?
C5 C4 Fe1 71.3(2) . . ?
C5 C4 C3 108.7(3) . . ?
C3 C4 Fe1 70.3(2) . . ?
C13 C14 C15 120.1(4) . . ?
C25 C26 C27 119.9(4) . . ?
C62 C63 C64 120.0(4) . . ?
C19 C20 C21 119.7(4) . . ?
C63 C64 C59 120.1(4) . . ?
C56 C55 C54 120.1(4) . . ?
C18 C19 C20 120.0(4) . . ?
C30 C31 C32 120.1(4) . . ?
C61 C62 C63 120.3(4) . . ?
C57 C58 C53 119.8(4) . . ?
C31 C32 C33 120.6(4) . . ?
C19 C18 C17 119.9(4) . . ?
C11 C12 C13 120.2(4) . . ?
C14 C13 C12 119.8(4) . . ?
C57 C56 C55 119.9(4) . . ?
N7 C89 C90 178.7(6) . . ?
C56 C57 C58 120.7(4) . . ?
N9 C93 C94 176.8(7) . . ?
F00A B03E F009 108.5(4) . . ?
F00K B03E F009 108.3(4) . . ?
F00K B03E F00A 109.4(3) . . ?
F00O B03E F009 108.1(3) . . ?
F00O B03E F00A 110.6(4) . . ?
F00O B03E F00K 111.8(4) . . ?
N8 C91 C92 179.4(7) . . ?
F013 B03H F00L 108.7(4) . . ?
F02V B03H F00L 111.0(4) . . ?
F02V B03H F013 109.0(5) . . ?
F033 B03H F00L 106.8(4) . . ?
F033 B03H F013 109.7(5) . . ?
F033 B03H F02V 111.6(5) . . ?
F008 B03I F00S 107.5(4) . . ?
F00N B03I F008 110.7(4) . . ?
F00N B03I F00S 105.5(4) . . ?
F02U B03I F008 110.2(4) . . ?
F02U B03I F00N 114.5(4) . . ?
F02U B03I F00S 108.0(5) . . ?
N10 C95 C96 178.9(9) . . ?

loop_
_geom_bond_atom_site_label_1
_geom_bond_atom_site_label_2
_geom_bond_distance
_geom_bond_site_symmetry_2
_geom_bond_publ_flag
Ru1 N1 1.991(3) . ?
Ru1 N2 1.996(3) . ?
Ru1 N3 2.076(3) . ?
Ru1 N6 2.075(3) . ?
Ru1 N5 2.089(3) . ?
Ru1 N4 2.067(3) . ?
Fe1 P1 2.1926(10) . ?
Fe1 P2 2.2034(10) . ?
Fe1 C1 1.841(3) . ?
Fe1 C5 2.101(4) . ?
Fe1 C6 2.116(3) . ?
Fe1 C3 2.083(4) . ?
Fe1 C7 2.107(3) . ?
Fe1 C4 2.074(4) . ?
Fe2 P3 2.2047(10) . ?
Fe2 P4 2.1899(10) . ?
Fe2 C2 1.844(3) . ?
Fe2 C34 2.109(3) . ?
Fe2 C35 2.103(4) . ?
Fe2 C36 2.087(4) . ?
Fe2 C37 2.106(3) . ?
Fe2 C38 2.099(4) . ?
P1 C10 1.820(4) . ?
P1 C16 1.826(3) . ?
P1 C8 1.832(3) . ?
P3 C47 1.834(4) . ?
P3 C41 1.827(4) . ?
P3 C39 1.836(4) . ?
P4 C40 1.865(4) . ?
P4 C59 1.829(4) . ?
P4 C53 1.831(4) . ?
P2 C22 1.842(3) . ?
P2 C9 1.839(4) . ?
P2 C28 1.824(4) . ?
F008 B03I 1.381(5) . ?
F009 B03E 1.407(5) . ?
F00A B03E 1.379(5) . ?
O2 C73 1.336(4) . ?
O2 C76 1.444(5) . ?
N1 C1 1.162(4) . ?
N2 C2 1.167(5) . ?
O1 C67 1.345(5) . ?
O1 C70 1.435(6) . ?
O3 C79 1.340(4) . ?
O3 C82 1.435(5) . ?
N3 C65 1.355(4) . ?
N3 C69 1.367(4) . ?
N6 C87 1.350(4) . ?
N6 C83 1.362(4) . ?
O4 C85 1.336(5) . ?
O4 C88 1.432(5) . ?
N5 C77 1.340(4) . ?
N5 C81 1.369(4) . ?
F00K B03E 1.367(5) . ?
F00L B03H 1.382(6) . ?
N4 C71 1.353(4) . ?
N4 C75 1.368(4) . ?
F00N B03I 1.361(5) . ?
F00O B03E 1.355(5) . ?
C10 C15 1.388(5) . ?
C10 C11 1.388(5) . ?
F00S B03I 1.408(6) . ?
C22 C23 1.390(5) . ?
C22 C27 1.394(5) . ?
C9 C8 1.527(5) . ?
C34 C35 1.406(5) . ?
C34 C38 1.420(5) . ?
C33 C28 1.387(5) . ?
C33 C32 1.389(5) . ?
C47 C52 1.390(5) . ?
C47 C48 1.403(5) . ?
C15 C14 1.394(6) . ?
C52 C51 1.391(5) . ?
C29 C28 1.408(5) . ?
C29 C30 1.391(5) . ?
C41 C42 1.382(5) . ?
C41 C46 1.405(5) . ?
F013 B03H 1.360(6) . ?
C77 C78 1.374(5) . ?
C72 C73 1.389(5) . ?
C72 C71 1.370(5) . ?
C16 C17 1.391(5) . ?
C16 C21 1.387(5) . ?
C40 C39 1.535(5) . ?
C42 C43 1.405(5) . ?
C35 C36 1.421(5) . ?
C74 C73 1.399(5) . ?
C74 C75 1.357(5) . ?
C65 C66 1.368(5) . ?
C36 C37 1.423(5) . ?
C85 C86 1.385(5) . ?
C85 C84 1.403(6) . ?
C86 C87 1.380(5) . ?
C59 C60 1.386(5) . ?
C59 C64 1.394(5) . ?
C84 C83 1.367(5) . ?
C48 C49 1.388(5) . ?
C23 C24 1.385(5) . ?
C24 C25 1.386(6) . ?
C5 C6 1.413(5) . ?
C5 C4 1.408(5) . ?
C53 C54 1.391(5) . ?
C53 C58 1.399(6) . ?
C69 C68 1.353(5) . ?
C37 C38 1.407(5) . ?
C46 C45 1.379(5) . ?
C43 C44 1.385(5) . ?
C67 C68 1.396(5) . ?
C67 C66 1.388(5) . ?
C27 C26 1.395(5) . ?
C11 C12 1.389(6) . ?
C44 C45 1.392(6) . ?
C78 C79 1.396(5) . ?
C17 C18 1.395(5) . ?
C6 C7 1.412(5) . ?
C49 C50 1.390(6) . ?
C79 C80 1.405(5) . ?
C81 C80 1.359(5) . ?
C60 C61 1.394(5) . ?
C30 C31 1.382(6) . ?
C54 C55 1.389(5) . ?
C51 C50 1.378(6) . ?
C3 C7 1.422(6) . ?
C3 C4 1.425(6) . ?
C25 C26 1.386(5) . ?
C21 C20 1.384(5) . ?
C61 C62 1.388(6) . ?
N8 C91 1.141(7) . ?
C14 C13 1.376(7) . ?
C63 C64 1.389(6) . ?
C63 C62 1.389(6) . ?
C20 C19 1.383(6) . ?
F02U B03I 1.312(6) . ?
F02V B03H 1.346(6) . ?
C55 C56 1.380(7) . ?
C19 C18 1.382(6) . ?
C31 C32 1.383(6) . ?
C58 C57 1.394(6) . ?
N7 C89 1.147(7) . ?
F033 B03H 1.327(6) . ?
N9 C93 1.140(7) . ?
C12 C13 1.390(7) . ?
C56 C57 1.376(7) . ?
C89 C90 1.440(8) . ?
C93 C94 1.436(9) . ?
C91 C92 1.471(8) . ?
C96 C95 1.405(11) . ?
C95 N10 1.230(11) . ?

loop_
_smtbx_masks_void_nr
_smtbx_masks_void_average_x
_smtbx_masks_void_average_y
_smtbx_masks_void_average_z
_smtbx_masks_void_volume
_smtbx_masks_void_count_electrons
_smtbx_masks_void_content
1 0.039 0.279 0.243 48.9 0.9 ?
2 -0.039 0.721 0.757 48.9 1.3 ?
3 0.165 0.910 0.163 15.9 0.2 ?
4 0.335 0.410 0.337 15.9 0.2 ?
5 0.461 0.779 0.257 48.9 1.2 ?
6 0.539 0.221 0.743 48.9 0.9 ?
7 0.665 0.590 0.663 15.9 0.2 ?
8 0.835 0.090 0.837 15.9 0.2 ?
